data_2022288
loop_
_publ_author_name
'Rosiak, Damian'
'Okuniewski, Andrzej'
'Chojnacki, Jaros\/law'

_publ_section_title
;
 The influence of the type of halogen substituent and its position on the
 molecular conformation, intermolecular interactions and crystal packing
 for a series of 1-benzoyl-3-(halogenophenyl)thioureas
;
_journal_coeditor_code WP3011
_journal_issue 1
_journal_name_full 'Acta Crystallographica Section C'
_journal_page_first 11
_journal_page_last 19
_journal_paper_doi 10.1107/S2053229620015594
_journal_volume 77
_journal_year 2021
_chemical_formula_iupac 'C14 H11 I N2 O S'
_chemical_formula_moiety 'C14 H11 I N2 O S'
_chemical_formula_sum 'C14 H11 I N2 O S'
_chemical_formula_weight 382.21
_chemical_name_common 1-Benzoyl-3-<i>p</i>-iodophenylthiourea
_chemical_name_systematic
;
1-Benzoyl-3-(4-iodophenyl)thiourea
;
_space_group_crystal_system triclinic
_space_group_IT_number 2
_space_group_name_Hall '-P 1'
_space_group_name_H-M_alt 'P -1'
_atom_sites_solution_hydrogens geom
_audit_creation_method
;
Olex2 1.2
(compiled 2018.05.29 svn.r3508 for OlexSys, GUI svn.r5506)
;
_cell_angle_alpha 61.622(7)
_cell_angle_beta 86.203(9)
_cell_angle_gamma 85.241(9)
_cell_formula_units_Z 2
_cell_length_a 4.4279(5)
_cell_length_b 13.0767(14)
_cell_length_c 13.4410(14)
_cell_measurement_reflns_used 17633
_cell_measurement_temperature 120(2)
_cell_measurement_theta_max 29.63
_cell_measurement_theta_min 3.00
_cell_volume 682.06(14)
_computing_cell_refinement
;
X-AREA (Stoe & Cie, 2009)
;
_computing_data_collection
;
X-AREA (Stoe & Cie, 2009)
;
_computing_data_reduction
;
X-RED32 (Stoe & Cie, 2009)
;
_computing_molecular_graphics
;
OLEX2 (Dolomanov <i>et al.</i>,  2009)
;
_computing_publication_material
;
OLEX2 (Dolomanov <i>et al.</i>,  2009)
;
_computing_structure_refinement
;
SHELXL2018 (Sheldrick, 2015<i>b</i>)
;
_computing_structure_solution
;
SHELXT (Sheldrick, 2015<i>a</i>)
;
_diffrn_ambient_temperature 120.0
_diffrn_detector_area_resol_mean 6.67
_diffrn_measured_fraction_theta_full 0.999
_diffrn_measured_fraction_theta_max 0.999
_diffrn_measurement_device '2-circle goniometer'
_diffrn_measurement_device_type 'Stoe IPDS 2T'
_diffrn_measurement_method 'rotation method'
_diffrn_radiation_type MoK\a
_diffrn_radiation_wavelength 0.71073
_diffrn_reflns_av_R_equivalents 0.0202
_diffrn_reflns_av_unetI/netI 0.0201
_diffrn_reflns_limit_h_max 5
_diffrn_reflns_limit_h_min -6
_diffrn_reflns_limit_k_max 17
_diffrn_reflns_limit_k_min -17
_diffrn_reflns_limit_l_max 18
_diffrn_reflns_limit_l_min -18
_diffrn_reflns_number 9681
_diffrn_reflns_theta_full 25.242
_diffrn_reflns_theta_max 29.000
_diffrn_reflns_theta_min 3.001
_exptl_absorpt_coefficient_mu 2.493
_exptl_absorpt_correction_T_max 0.9317
_exptl_absorpt_correction_T_min 0.7340
_exptl_absorpt_correction_type integration
_exptl_absorpt_process_details
;
[X-RED32 (Stoe & Cie, 2009), by Gaussian integration,
analogous to Coppens (1970)]
;
_exptl_crystal_colour colourless
_exptl_crystal_density_diffrn 1.861
_exptl_crystal_description needle
_exptl_crystal_F_000 372
_exptl_crystal_size_max 0.334
_exptl_crystal_size_mid 0.077
_exptl_crystal_size_min 0.047
_refine_diff_density_max 0.800
_refine_diff_density_min -0.392
_refine_ls_extinction_method none
_refine_ls_goodness_of_fit_ref 1.045
_refine_ls_hydrogen_treatment constr
_refine_ls_matrix_type full
_refine_ls_number_parameters 172
_refine_ls_number_reflns 3617
_refine_ls_number_restraints 0
_refine_ls_restrained_S_all 1.045
_refine_ls_R_factor_all 0.0234
_refine_ls_R_factor_gt 0.0209
_refine_ls_shift/su_max 0.002
_refine_ls_shift/su_mean 0.000
_refine_ls_structure_factor_coef Fsqd
_refine_ls_weighting_details 'w=1/[\s^2^(Fo^2^)+(0.0365P)^2^+0.1682P] where P=(Fo^2^+2Fc^2^)/3'
_refine_ls_weighting_scheme calc
_refine_ls_wR_factor_gt 0.0532
_refine_ls_wR_factor_ref 0.0542
_reflns_number_gt 3348
_reflns_number_total 3617
_reflns_threshold_expression 'I > 2\s(I)'
_cod_data_source_file wp3011sup1.cif
_cod_data_source_block 9
_cod_depositor_comments 'Adding full bibliography for 2022286--2022290.cif.'
_cod_original_cell_volume 682.06(13)
_cod_database_code 2022288
_cod_database_fobs_code 2022288
_shelx_space_group_comment
;
The symmetry employed for this shelxl refinement is uniquely defined
by the following loop, which should always be used as a source of
symmetry information in preference to the above space-group names.
They are only intended as comments.
;
_shelx_estimated_absorpt_t_min 0.490
_shelx_estimated_absorpt_t_max 0.892

loop_
_space_group_symop_operation_xyz
'x, y, z'
'-x, -y, -z'

loop_
_atom_site_type_symbol
_atom_site_label
_atom_site_fract_x
_atom_site_fract_y
_atom_site_fract_z
_atom_site_U_iso_or_equiv
_atom_site_adp_type
_atom_site_calc_flag
_atom_site_occupancy
_atom_site_disorder_assembly
_atom_site_disorder_group
I I1 1.54166(3) 0.97722(2) 0.30315(2) 0.02325(5) Uani d 1 . .
S S1 0.69441(13) 0.63634(4) 0.85377(4) 0.02636(10) Uani d 1 . .
O O1 0.4225(3) 0.43021(12) 0.68414(11) 0.0242(3) Uani d 1 . .
N N2 0.7238(4) 0.60053(13) 0.67111(13) 0.0195(3) Uani d 1 . .
H H2 0.659541 0.556723 0.644375 0.023 Uiso calc 1 . .
N N1 0.4100(4) 0.48760(13) 0.82067(13) 0.0198(3) Uani d 1 . .
H H1 0.322999 0.474879 0.886008 0.024 Uiso calc 1 . .
C C24 1.2997(4) 0.84543(15) 0.43373(15) 0.0191(3) Uani d 1 . .
C C21 0.9269(4) 0.68403(15) 0.59760(14) 0.0176(3) Uani d 1 . .
C C23 1.1904(4) 0.86015(16) 0.52524(16) 0.0221(3) Uani d 1 . .
H H23 1.243847 0.925496 0.531840 0.026 Uiso calc 1 . .
C C22 1.0024(4) 0.77975(16) 0.60781(16) 0.0220(3) Uani d 1 . .
H H22 0.926668 0.790207 0.670373 0.026 Uiso calc 1 . .
C C11 0.1253(4) 0.32291(15) 0.85074(14) 0.0178(3) Uani d 1 . .
C C12 0.0857(4) 0.23904(16) 0.81704(16) 0.0214(3) Uani d 1 . .
H H12 0.183570 0.245258 0.749489 0.026 Uiso calc 1 . .
C C1 0.6126(4) 0.57668(15) 0.77422(15) 0.0195(3) Uani d 1 . .
C C25 1.2329(4) 0.74801(16) 0.42476(15) 0.0212(3) Uani d 1 . .
H H25 1.314542 0.736362 0.363510 0.025 Uiso calc 1 . .
C C26 1.0454(4) 0.66836(16) 0.50665(15) 0.0209(3) Uani d 1 . .
H H26 0.996650 0.602062 0.500796 0.025 Uiso calc 1 . .
C C10 0.3288(4) 0.41730(15) 0.77783(15) 0.0182(3) Uani d 1 . .
C C14 -0.2385(5) 0.13765(17) 0.98032(16) 0.0239(4) Uani d 1 . .
H H14 -0.361951 0.074328 1.024676 0.029 Uiso calc 1 . .
C C16 -0.0220(4) 0.31351(16) 0.94942(15) 0.0216(3) Uani d 1 . .
H H16 0.000485 0.370853 0.972299 0.026 Uiso calc 1 . .
C C15 -0.2017(5) 0.22064(17) 1.01444(16) 0.0241(4) Uani d 1 . .
H H15 -0.299221 0.213934 1.082217 0.029 Uiso calc 1 . .
C C13 -0.0951(5) 0.14698(17) 0.88137(17) 0.0246(4) Uani d 1 . .
H H13 -0.121186 0.090296 0.857955 0.030 Uiso calc 1 . .

loop_
_atom_site_aniso_label
_atom_site_aniso_U_11
_atom_site_aniso_U_22
_atom_site_aniso_U_33
_atom_site_aniso_U_12
_atom_site_aniso_U_13
_atom_site_aniso_U_23
I1 0.02755(7) 0.02270(7) 0.01967(7) -0.00760(4) 0.00314(4) -0.00969(5)
S1 0.0372(3) 0.0277(2) 0.0205(2) -0.01240(19) 0.00619(18) -0.01575(18)
O1 0.0316(7) 0.0244(6) 0.0199(6) -0.0064(5) 0.0042(5) -0.0129(5)
N2 0.0220(7) 0.0199(7) 0.0195(7) -0.0042(6) 0.0020(6) -0.0115(6)
N1 0.0218(7) 0.0211(7) 0.0199(7) -0.0045(6) 0.0037(6) -0.0124(6)
C24 0.0196(8) 0.0181(7) 0.0178(7) -0.0028(6) 0.0003(6) -0.0069(6)
C21 0.0185(8) 0.0172(7) 0.0169(7) -0.0004(6) -0.0008(6) -0.0079(6)
C23 0.0272(9) 0.0208(8) 0.0215(8) -0.0047(7) 0.0007(7) -0.0123(7)
C22 0.0262(9) 0.0219(8) 0.0222(8) -0.0039(7) 0.0031(7) -0.0139(7)
C11 0.0188(8) 0.0179(7) 0.0175(7) 0.0002(6) -0.0022(6) -0.0090(6)
C12 0.0232(8) 0.0229(8) 0.0207(8) -0.0030(7) -0.0002(6) -0.0122(7)
C1 0.0206(8) 0.0184(7) 0.0211(8) -0.0008(6) -0.0008(6) -0.0107(6)
C25 0.0258(9) 0.0220(8) 0.0183(8) -0.0015(7) 0.0018(6) -0.0118(7)
C26 0.0264(9) 0.0189(8) 0.0213(8) -0.0022(7) 0.0000(7) -0.0126(7)
C10 0.0192(8) 0.0179(7) 0.0189(7) -0.0001(6) -0.0013(6) -0.0099(6)
C14 0.0255(9) 0.0211(8) 0.0229(8) -0.0052(7) 0.0007(7) -0.0082(7)
C16 0.0269(9) 0.0206(8) 0.0185(8) -0.0025(7) -0.0001(7) -0.0102(7)
C15 0.0286(9) 0.0238(8) 0.0194(8) -0.0037(7) 0.0026(7) -0.0100(7)
C13 0.0297(10) 0.0223(8) 0.0261(9) -0.0050(7) -0.0001(7) -0.0144(7)

loop_
_atom_type_symbol
_atom_type_description
_atom_type_scat_dispersion_real
_atom_type_scat_dispersion_imag
_atom_type_scat_source
C C 0.0033 0.0016 'International Tables Vol C Tables 4.2.6.8 and 6.1.1.4'
H H 0.0000 0.0000 'International Tables Vol C Tables 4.2.6.8 and 6.1.1.4'
I I -0.4742 1.8119 'International Tables Vol C Tables 4.2.6.8 and 6.1.1.4'
N N 0.0061 0.0033 'International Tables Vol C Tables 4.2.6.8 and 6.1.1.4'
O O 0.0106 0.0060 'International Tables Vol C Tables 4.2.6.8 and 6.1.1.4'
S S 0.1246 0.1234 'International Tables Vol C Tables 4.2.6.8 and 6.1.1.4'

loop_
_exptl_crystal_face_index_h
_exptl_crystal_face_index_k
_exptl_crystal_face_index_l
_exptl_crystal_face_perp_dist
0 1 1 0.0390
0 -1 -1 0.0210
0 1 0 0.0430
0 -14 1 0.0360
17 6 -2 0.1330
-28 -10 -9 0.2560
0 6 29 0.0440
0 -7 -33 0.0460

loop_
_geom_angle_atom_site_label_1
_geom_angle_atom_site_label_2
_geom_angle_atom_site_label_3
_geom_angle_site_symmetry_1
_geom_angle_site_symmetry_3
_geom_angle
_geom_angle_publ_flag
C21 N2 H2 . . 114.5 ?
C1 N2 H2 . . 114.5 ?
C1 N2 C21 . . 131.06(16) ?
C1 N1 H1 . . 115.7 ?
C10 N1 H1 . . 115.7 ?
C10 N1 C1 . . 128.66(15) ?
C23 C24 I1 . . 119.07(13) ?
C23 C24 C25 . . 120.57(17) ?
C25 C24 I1 . . 120.23(13) ?
C22 C21 N2 . . 124.91(16) ?
C22 C21 C26 . . 119.73(17) ?
C26 C21 N2 . . 115.30(15) ?
C24 C23 H23 . . 119.8 ?
C24 C23 C22 . . 120.46(17) ?
C22 C23 H23 . . 119.8 ?
C21 C22 C23 . . 119.28(17) ?
C21 C22 H22 . . 120.4 ?
C23 C22 H22 . . 120.4 ?
C12 C11 C10 . . 116.82(16) ?
C16 C11 C12 . . 119.22(17) ?
C16 C11 C10 . . 123.95(16) ?
C11 C12 H12 . . 119.8 ?
C13 C12 C11 . . 120.50(17) ?
C13 C12 H12 . . 119.8 ?
N2 C1 S1 . . 128.09(15) ?
N2 C1 N1 . . 114.60(16) ?
N1 C1 S1 . . 117.28(13) ?
C24 C25 H25 . . 120.6 ?
C26 C25 C24 . . 118.89(16) ?
C26 C25 H25 . . 120.6 ?
C21 C26 H26 . . 119.5 ?
C25 C26 C21 . . 121.00(16) ?
C25 C26 H26 . . 119.5 ?
O1 C10 N1 . . 122.06(17) ?
O1 C10 C11 . . 121.19(16) ?
N1 C10 C11 . . 116.74(15) ?
C15 C14 H14 . . 119.9 ?
C15 C14 C13 . . 120.15(18) ?
C13 C14 H14 . . 119.9 ?
C11 C16 H16 . . 119.9 ?
C15 C16 C11 . . 120.28(17) ?
C15 C16 H16 . . 119.9 ?
C14 C15 C16 . . 119.97(17) ?
C14 C15 H15 . . 120.0 ?
C16 C15 H15 . . 120.0 ?
C12 C13 C14 . . 119.86(18) ?
C12 C13 H13 . . 120.1 ?
C14 C13 H13 . . 120.1 ?

loop_
_geom_bond_atom_site_label_1
_geom_bond_atom_site_label_2
_geom_bond_site_symmetry_2
_geom_bond_distance
_geom_bond_publ_flag
I1 C24 . 2.0930(18) ?
S1 C1 . 1.6656(19) ?
O1 C10 . 1.236(2) ?
N2 H2 . 0.8800 ?
N2 C21 . 1.413(2) ?
N2 C1 . 1.336(2) ?
N1 H1 . 0.8800 ?
N1 C1 . 1.400(2) ?
N1 C10 . 1.375(2) ?
C24 C23 . 1.384(2) ?
C24 C25 . 1.392(3) ?
C21 C22 . 1.392(2) ?
C21 C26 . 1.395(2) ?
C23 H23 . 0.9500 ?
C23 C22 . 1.394(3) ?
C22 H22 . 0.9500 ?
C11 C12 . 1.398(2) ?
C11 C10 . 1.488(2) ?
C11 C16 . 1.394(2) ?
C12 H12 . 0.9500 ?
C12 C13 . 1.384(3) ?
C25 H25 . 0.9500 ?
C25 C26 . 1.385(3) ?
C26 H26 . 0.9500 ?
C14 H14 . 0.9500 ?
C14 C15 . 1.388(3) ?
C14 C13 . 1.391(3) ?
C16 H16 . 0.9500 ?
C16 C15 . 1.389(3) ?
C15 H15 . 0.9500 ?
C13 H13 . 0.9500 ?

loop_
_geom_hbond_atom_site_label_D
_geom_hbond_atom_site_label_H
_geom_hbond_atom_site_label_A
_geom_hbond_site_symmetry_A
_geom_hbond_distance_DH
_geom_hbond_distance_HA
_geom_hbond_distance_DA
_geom_hbond_angle_DHA
_geom_hbond_publ_flag
N2 H2 O1 . 0.88 1.87 2.620(2) 141.9 yes
N1 H1 S1 2_667 0.88 3.08 3.8864(17) 152.8 yes
C22 H22 S1 . 0.95 2.54 3.200(2) 126.3 yes
